data_4123102
loop_
_publ_author_name
'Huang, Wenliang'
'Dulong, Florian'
'Khan, Saeed I.'
'Cantat, Thibault'
'Diaconescu, Paula L.'

_publ_section_title
;
 Bimetallic Cleavage of Aromatic C-H Bonds by Rare-Earth-Metal Complexes.
;
_journal_name_full 'Journal of the American Chemical Society'
_journal_page_first 141208061549006
_journal_paper_doi 10.1021/ja510761j
_journal_year 2014
_chemical_formula_sum 'C46 H60 Fe Li Lu N2 O Si2'
_chemical_formula_weight 950.90
_chemical_name_systematic
; 
 ? 
;
_space_group_IT_number 2
_symmetry_cell_setting triclinic
_symmetry_space_group_name_Hall '-P 1'
_symmetry_space_group_name_H-M 'P -1'
_atom_sites_solution_hydrogens geom
_atom_sites_solution_primary direct
_atom_sites_solution_secondary difmap
_audit_creation_method SHELXL-97
_cell_angle_alpha 80.603(3)
_cell_angle_beta 86.689(3)
_cell_angle_gamma 62.727(3)
_cell_formula_units_Z 2
_cell_length_a 11.682(4)
_cell_length_b 11.922(4)
_cell_length_c 17.793(5)
_cell_measurement_temperature 100(2)
_cell_volume 2172.6(12)
_computing_structure_refinement 'SHELXL-97 (Sheldrick, 1997)'
_computing_structure_solution 'SHELXS-97 (Sheldrick, 1990)'
_diffrn_ambient_temperature 100(2)
_diffrn_measured_fraction_theta_full 0.993
_diffrn_measured_fraction_theta_max 0.899
_diffrn_radiation_monochromator graphite
_diffrn_radiation_source 'fine-focus sealed tube'
_diffrn_radiation_type MoK\a
_diffrn_radiation_wavelength 0.71073
_diffrn_reflns_av_R_equivalents 0.0274
_diffrn_reflns_av_sigmaI/netI 0.0382
_diffrn_reflns_limit_h_max 16
_diffrn_reflns_limit_h_min -16
_diffrn_reflns_limit_k_max 16
_diffrn_reflns_limit_k_min -17
_diffrn_reflns_limit_l_max 25
_diffrn_reflns_limit_l_min -24
_diffrn_reflns_number 28597
_diffrn_reflns_theta_full 25.00
_diffrn_reflns_theta_max 30.85
_diffrn_reflns_theta_min 3.61
_exptl_absorpt_coefficient_mu 2.683
_exptl_absorpt_correction_T_max 0.6437
_exptl_absorpt_correction_T_min 0.5773
_exptl_absorpt_correction_type multi-scan
_exptl_absorpt_process_details 'Bruker AXS area detector scaling and absorption correction'
_exptl_crystal_density_diffrn 1.454
_exptl_crystal_density_method 'not measured'
_exptl_crystal_F_000 972
_exptl_crystal_size_max 0.23
_exptl_crystal_size_mid 0.18
_exptl_crystal_size_min 0.18
_refine_diff_density_max 0.730
_refine_diff_density_min -0.839
_refine_diff_density_rms 0.092
_refine_ls_extinction_method none
_refine_ls_goodness_of_fit_ref 1.049
_refine_ls_hydrogen_treatment constr
_refine_ls_matrix_type full
_refine_ls_number_parameters 497
_refine_ls_number_reflns 12297
_refine_ls_number_restraints 0
_refine_ls_restrained_S_all 1.049
_refine_ls_R_factor_all 0.0310
_refine_ls_R_factor_gt 0.0258
_refine_ls_shift/su_max 0.003
_refine_ls_shift/su_mean 0.000
_refine_ls_structure_factor_coef Fsqd
_refine_ls_weighting_details 'calc w=1/[\s^2^(Fo^2^)+(0.0236P)^2^+0.4651P] where P=(Fo^2^+2Fc^2^)/3'
_refine_ls_weighting_scheme calc
_refine_ls_wR_factor_gt 0.0554
_refine_ls_wR_factor_ref 0.0575
_reflns_number_gt 11015
_reflns_number_total 12297
_reflns_threshold_expression >2sigma(I)
_cod_data_source_file ja510761j_si_001.cif
_cod_data_source_block pld1327sm
_cod_original_cell_volume 2172.6(11)
_cod_original_sg_symbol_H-M P-1
_cod_database_code 4123102

loop_
_symmetry_equiv_pos_as_xyz
'x, y, z'
'-x, -y, -z'

loop_
_atom_site_label
_atom_site_type_symbol
_atom_site_fract_x
_atom_site_fract_y
_atom_site_fract_z
_atom_site_U_iso_or_equiv
_atom_site_adp_type
_atom_site_occupancy
_atom_site_symmetry_multiplicity
_atom_site_calc_flag
_atom_site_refinement_flags
Lu1 Lu 0.913581(8) 0.701762(8) 0.744936(5) 0.01626(3) Uani 1 1 d .
Fe1 Fe 1.17539(3) 0.44529(3) 0.797171(16) 0.01582(6) Uani 1 1 d .
Si1 Si 0.74414(6) 0.54971(6) 0.86018(3) 0.01879(12) Uani 1 1 d .
Si2 Si 1.09650(5) 0.84685(6) 0.65050(3) 0.01814(12) Uani 1 1 d .
Li1 Li 0.7788(4) 0.5598(4) 0.6938(2) 0.0258(8) Uani 1 1 d .
N1 N 0.86362(16) 0.54169(17) 0.79475(9) 0.0167(3) Uani 1 1 d .
N2 N 1.08102(16) 0.73267(16) 0.71590(10) 0.0178(4) Uani 1 1 d .
O1 O 0.72185(15) 0.47400(15) 0.63906(10) 0.0271(4) Uani 1 1 d .
C1 C 0.8246(2) 0.7115(2) 0.62521(12) 0.0214(4) Uani 1 1 d .
C2 C 0.9031(2) 0.6551(2) 0.56348(13) 0.0249(5) Uani 1 1 d .
H2A H 0.9935 0.6074 0.5719 0.030 Uiso 1 1 calc R
C3 C 0.8542(2) 0.6664(2) 0.49309(13) 0.0240(5) Uani 1 1 d .
H3A H 0.9110 0.6270 0.4544 0.029 Uiso 1 1 calc R
C4 C 0.7199(2) 0.7359(2) 0.47696(12) 0.0198(4) Uani 1 1 d .
C5 C 0.6651(2) 0.7524(2) 0.40429(13) 0.0276(5) Uani 1 1 d .
H5A H 0.7191 0.7147 0.3642 0.033 Uiso 1 1 calc R
C6 C 0.5347(3) 0.8224(2) 0.39166(14) 0.0306(6) Uani 1 1 d .
H6A H 0.4992 0.8337 0.3427 0.037 Uiso 1 1 calc R
C7 C 0.4535(2) 0.8774(2) 0.45049(15) 0.0298(5) Uani 1 1 d .
H7A H 0.3632 0.9250 0.4413 0.036 Uiso 1 1 calc R
C8 C 0.5036(2) 0.8627(2) 0.52093(14) 0.0254(5) Uani 1 1 d .
H8A H 0.4475 0.8999 0.5604 0.030 Uiso 1 1 calc R
C9 C 0.6377(2) 0.7930(2) 0.53598(12) 0.0187(4) Uani 1 1 d .
C10 C 0.6938(2) 0.7784(2) 0.60817(12) 0.0199(4) Uani 1 1 d .
H10A H 0.6378 0.8172 0.6473 0.024 Uiso 1 1 calc R
C11 C 0.7704(2) 0.8755(2) 0.80283(14) 0.0268(5) Uani 1 1 d .
C12 C 0.6345(2) 0.9556(2) 0.79724(14) 0.0296(5) Uani 1 1 d .
H12A H 0.5889 0.9566 0.7544 0.036 Uiso 1 1 calc R
C13 C 0.5667(2) 1.0311(2) 0.85063(15) 0.0308(5) Uani 1 1 d .
H13A H 0.4763 1.0825 0.8442 0.037 Uiso 1 1 calc R
C14 C 0.6308(2) 1.0331(2) 0.91530(14) 0.0254(5) Uani 1 1 d .
C15 C 0.5641(3) 1.1034(3) 0.97446(16) 0.0385(6) Uani 1 1 d .
H15A H 0.4731 1.1528 0.9707 0.046 Uiso 1 1 calc R
C16 C 0.6285(3) 1.1014(3) 1.03645(16) 0.0428(7) Uani 1 1 d .
H16A H 0.5823 1.1476 1.0761 0.051 Uiso 1 1 calc R
C17 C 0.7625(3) 1.0314(3) 1.04173(16) 0.0415(7) Uani 1 1 d .
H17A H 0.8069 1.0314 1.0848 0.050 Uiso 1 1 calc R
C18 C 0.8304(3) 0.9631(2) 0.98595(15) 0.0348(6) Uani 1 1 d .
H18A H 0.9217 0.9171 0.9902 0.042 Uiso 1 1 calc R
C19 C 0.7658(2) 0.9602(2) 0.92143(13) 0.0244(5) Uani 1 1 d .
C20 C 0.8301(2) 0.8840(2) 0.86457(14) 0.0267(5) Uani 1 1 d .
H20A H 0.9211 0.8353 0.8693 0.032 Uiso 1 1 calc R
C21 C 0.99119(19) 0.44616(19) 0.81090(11) 0.0165(4) Uani 1 1 d .
C22 C 1.0726(2) 0.3608(2) 0.76055(12) 0.0188(4) Uani 1 1 d .
H22A H 1.0532 0.3652 0.7087 0.023 Uiso 1 1 calc R
C23 C 1.1873(2) 0.2684(2) 0.80084(14) 0.0229(5) Uani 1 1 d .
H23A H 1.2561 0.1991 0.7813 0.028 Uiso 1 1 calc R
C24 C 1.1806(2) 0.2982(2) 0.87576(13) 0.0233(5) Uani 1 1 d .
H24A H 1.2438 0.2516 0.9152 0.028 Uiso 1 1 calc R
C25 C 1.0629(2) 0.4098(2) 0.88144(12) 0.0199(4) Uani 1 1 d .
H25A H 1.0361 0.4530 0.9244 0.024 Uiso 1 1 calc R
C26 C 1.1824(2) 0.6167(2) 0.74606(12) 0.0184(4) Uani 1 1 d .
C27 C 1.2600(2) 0.5107(2) 0.70729(13) 0.0209(4) Uani 1 1 d .
H27A H 1.2501 0.5066 0.6554 0.025 Uiso 1 1 calc R
C28 C 1.3545(2) 0.4127(2) 0.75951(14) 0.0269(5) Uani 1 1 d .
H28A H 1.4200 0.3335 0.7479 0.032 Uiso 1 1 calc R
C29 C 1.3343(2) 0.4536(2) 0.83160(14) 0.0269(5) Uani 1 1 d .
H29A H 1.3831 0.4064 0.8769 0.032 Uiso 1 1 calc R
C30 C 1.2281(2) 0.5776(2) 0.82425(13) 0.0234(5) Uani 1 1 d .
H30A H 1.1928 0.6269 0.8643 0.028 Uiso 1 1 calc R
C31 C 0.7444(2) 0.6222(3) 0.94593(14) 0.0335(6) Uani 1 1 d .
H31A H 0.6642 0.6407 0.9736 0.050 Uiso 1 1 calc R
H31B H 0.7510 0.7016 0.9297 0.050 Uiso 1 1 calc R
H31C H 0.8180 0.5622 0.9793 0.050 Uiso 1 1 calc R
C32 C 0.5907(2) 0.6587(2) 0.80505(13) 0.0254(5) Uani 1 1 d .
H32A H 0.5172 0.6732 0.8385 0.038 Uiso 1 1 calc R
H32B H 0.5841 0.6195 0.7623 0.038 Uiso 1 1 calc R
H32C H 0.5908 0.7405 0.7856 0.038 Uiso 1 1 calc R
C33 C 0.7443(2) 0.3901(2) 0.89459(13) 0.0266(5) Uani 1 1 d .
C34 C 0.8630(3) 0.2934(3) 0.9413(2) 0.0621(11) Uani 1 1 d .
H34A H 0.8518 0.2178 0.9623 0.093 Uiso 1 1 calc R
H34B H 0.8755 0.3313 0.9830 0.093 Uiso 1 1 calc R
H34C H 0.9386 0.2684 0.9087 0.093 Uiso 1 1 calc R
C35 C 0.6263(2) 0.4146(3) 0.94453(17) 0.0381(6) Uani 1 1 d .
H35A H 0.6199 0.3349 0.9594 0.057 Uiso 1 1 calc R
H35B H 0.5484 0.4785 0.9158 0.057 Uiso 1 1 calc R
H35C H 0.6352 0.4462 0.9903 0.057 Uiso 1 1 calc R
C36 C 0.7304(4) 0.3309(3) 0.82696(19) 0.0566(9) Uani 1 1 d .
H36A H 0.7221 0.2531 0.8462 0.085 Uiso 1 1 calc R
H36B H 0.8067 0.3095 0.7952 0.085 Uiso 1 1 calc R
H36C H 0.6535 0.3922 0.7965 0.085 Uiso 1 1 calc R
C37 C 1.2188(2) 0.7729(2) 0.57748(13) 0.0277(5) Uani 1 1 d .
H37A H 1.1909 0.7247 0.5499 0.042 Uiso 1 1 calc R
H37B H 1.3021 0.7152 0.6028 0.042 Uiso 1 1 calc R
H37C H 1.2272 0.8402 0.5415 0.042 Uiso 1 1 calc R
C38 C 0.9356(2) 0.9479(2) 0.60185(14) 0.0262(5) Uani 1 1 d .
H38A H 0.9166 0.8972 0.5710 0.039 Uiso 1 1 calc R
H38B H 0.9369 1.0216 0.5689 0.039 Uiso 1 1 calc R
H38C H 0.8690 0.9776 0.6402 0.039 Uiso 1 1 calc R
C39 C 1.1431(2) 0.9537(2) 0.69612(13) 0.0227(5) Uani 1 1 d .
C40 C 1.0450(3) 1.0156(2) 0.75622(14) 0.0319(6) Uani 1 1 d .
H40A H 1.0677 1.0735 0.7778 0.048 Uiso 1 1 calc R
H40B H 1.0456 0.9490 0.7968 0.048 Uiso 1 1 calc R
H40C H 0.9589 1.0639 0.7325 0.048 Uiso 1 1 calc R
C41 C 1.2763(3) 0.8747(3) 0.73523(17) 0.0369(6) Uani 1 1 d .
H41A H 1.2998 0.9306 0.7584 0.055 Uiso 1 1 calc R
H41B H 1.3404 0.8346 0.6974 0.055 Uiso 1 1 calc R
H41C H 1.2737 0.8083 0.7748 0.055 Uiso 1 1 calc R
C42 C 1.1490(2) 1.0591(2) 0.63596(15) 0.0296(5) Uani 1 1 d .
H42A H 1.1720 1.1138 0.6608 0.044 Uiso 1 1 calc R
H42B H 1.0646 1.1107 0.6104 0.044 Uiso 1 1 calc R
H42C H 1.2140 1.0202 0.5983 0.044 Uiso 1 1 calc R
C43 C 0.7996(2) 0.3437(2) 0.62607(15) 0.0309(5) Uani 1 1 d .
H43A H 0.8657 0.2950 0.6670 0.037 Uiso 1 1 calc R
H43B H 0.8431 0.3413 0.5765 0.037 Uiso 1 1 calc R
C44 C 0.7050(2) 0.2900(2) 0.62639(15) 0.0307(5) Uani 1 1 d .
H44A H 0.6860 0.2616 0.6789 0.037 Uiso 1 1 calc R
H44B H 0.7372 0.2177 0.5972 0.037 Uiso 1 1 calc R
C45 C 0.5873(2) 0.4049(2) 0.58741(15) 0.0291(5) Uani 1 1 d .
H45A H 0.5939 0.4118 0.5313 0.035 Uiso 1 1 calc R
H45B H 0.5073 0.3989 0.6028 0.035 Uiso 1 1 calc R
C46 C 0.5896(3) 0.5157(2) 0.61427(18) 0.0393(7) Uani 1 1 d .
H46A H 0.5630 0.5892 0.5725 0.047 Uiso 1 1 calc R
H46B H 0.5300 0.5420 0.6571 0.047 Uiso 1 1 calc R

loop_
_atom_site_aniso_label
_atom_site_aniso_U_11
_atom_site_aniso_U_22
_atom_site_aniso_U_33
_atom_site_aniso_U_23
_atom_site_aniso_U_13
_atom_site_aniso_U_12
Lu1 0.01419(5) 0.01801(5) 0.01672(4) -0.00324(3) -0.00133(3) -0.00709(4)
Fe1 0.01268(14) 0.01672(14) 0.01751(14) -0.00082(11) -0.00238(10) -0.00653(12)
Si1 0.0141(3) 0.0236(3) 0.0170(3) -0.0035(2) 0.0008(2) -0.0070(2)
Si2 0.0149(3) 0.0168(3) 0.0207(3) 0.0000(2) -0.0008(2) -0.0063(2)
Li1 0.028(2) 0.024(2) 0.030(2) -0.0006(16) -0.0066(16) -0.0165(18)
N1 0.0127(8) 0.0190(9) 0.0164(8) -0.0028(6) -0.0014(6) -0.0053(7)
N2 0.0147(8) 0.0166(9) 0.0209(9) -0.0011(7) -0.0019(7) -0.0064(7)
O1 0.0254(9) 0.0227(8) 0.0352(9) -0.0059(7) -0.0090(7) -0.0112(7)
C1 0.0246(11) 0.0204(11) 0.0208(10) 0.0014(8) -0.0048(8) -0.0125(9)
C2 0.0207(11) 0.0249(12) 0.0292(12) -0.0031(9) -0.0018(9) -0.0106(10)
C3 0.0241(11) 0.0273(12) 0.0230(11) -0.0079(9) 0.0048(9) -0.0129(10)
C4 0.0245(11) 0.0209(11) 0.0192(10) -0.0017(8) -0.0006(8) -0.0150(9)
C5 0.0388(14) 0.0320(13) 0.0211(11) -0.0022(9) -0.0005(10) -0.0244(12)
C6 0.0425(15) 0.0311(13) 0.0278(12) 0.0042(10) -0.0143(11) -0.0261(12)
C7 0.0265(12) 0.0203(11) 0.0445(15) 0.0035(10) -0.0140(11) -0.0135(10)
C8 0.0218(11) 0.0215(11) 0.0335(13) -0.0024(9) -0.0018(9) -0.0108(10)
C9 0.0221(11) 0.0164(10) 0.0196(10) -0.0002(8) -0.0019(8) -0.0111(9)
C10 0.0224(11) 0.0207(11) 0.0183(10) -0.0028(8) 0.0012(8) -0.0115(9)
C11 0.0293(12) 0.0215(11) 0.0309(12) -0.0071(9) 0.0096(10) -0.0126(10)
C12 0.0328(13) 0.0248(12) 0.0310(13) -0.0030(10) -0.0040(10) -0.0128(11)
C13 0.0185(11) 0.0264(13) 0.0406(14) -0.0091(10) -0.0005(10) -0.0028(10)
C14 0.0247(12) 0.0196(11) 0.0297(12) -0.0057(9) 0.0041(9) -0.0080(10)
C15 0.0358(15) 0.0366(15) 0.0415(16) -0.0154(12) 0.0098(12) -0.0131(13)
C16 0.064(2) 0.0391(16) 0.0319(15) -0.0156(12) 0.0148(13) -0.0275(16)
C17 0.065(2) 0.0369(15) 0.0276(14) -0.0004(11) -0.0084(13) -0.0280(15)
C18 0.0363(15) 0.0280(13) 0.0378(15) 0.0000(11) -0.0090(11) -0.0135(12)
C19 0.0251(12) 0.0172(10) 0.0291(12) -0.0001(9) 0.0006(9) -0.0093(9)
C20 0.0197(11) 0.0196(11) 0.0366(13) -0.0030(9) 0.0022(9) -0.0058(9)
C21 0.0153(9) 0.0177(10) 0.0180(10) -0.0011(7) -0.0021(7) -0.0091(8)
C22 0.0166(10) 0.0205(11) 0.0220(10) -0.0077(8) 0.0002(8) -0.0094(9)
C23 0.0154(10) 0.0170(10) 0.0356(13) -0.0036(9) -0.0012(9) -0.0067(9)
C24 0.0182(10) 0.0228(11) 0.0263(11) 0.0072(9) -0.0060(8) -0.0101(9)
C25 0.0189(10) 0.0255(11) 0.0161(10) 0.0009(8) -0.0027(8) -0.0120(9)
C26 0.0163(10) 0.0191(10) 0.0215(10) -0.0018(8) -0.0011(8) -0.0097(9)
C27 0.0171(10) 0.0198(11) 0.0238(11) -0.0025(8) 0.0043(8) -0.0075(9)
C28 0.0124(10) 0.0204(11) 0.0423(14) 0.0026(10) 0.0018(9) -0.0052(9)
C29 0.0187(11) 0.0289(12) 0.0346(13) 0.0062(10) -0.0117(9) -0.0145(10)
C30 0.0259(12) 0.0249(11) 0.0246(11) -0.0006(9) -0.0069(9) -0.0165(10)
C31 0.0298(13) 0.0472(16) 0.0250(12) -0.0145(11) 0.0043(10) -0.0165(12)
C32 0.0156(10) 0.0286(12) 0.0280(12) -0.0036(9) -0.0004(8) -0.0067(9)
C33 0.0197(11) 0.0290(12) 0.0269(12) 0.0027(9) 0.0027(9) -0.0101(10)
C34 0.0302(15) 0.0526(19) 0.088(3) 0.0410(18) -0.0089(15) -0.0213(15)
C35 0.0281(13) 0.0474(17) 0.0444(16) -0.0060(13) 0.0111(11) -0.0237(13)
C36 0.095(3) 0.0402(17) 0.0481(19) -0.0123(14) 0.0236(18) -0.0425(19)
C37 0.0251(12) 0.0275(12) 0.0259(12) 0.0001(9) 0.0046(9) -0.0097(10)
C38 0.0226(11) 0.0249(12) 0.0285(12) 0.0032(9) -0.0064(9) -0.0102(10)
C39 0.0199(11) 0.0204(11) 0.0282(12) 0.0005(9) -0.0042(9) -0.0104(9)
C40 0.0404(15) 0.0306(13) 0.0318(13) -0.0094(10) 0.0056(11) -0.0212(12)
C41 0.0312(14) 0.0307(14) 0.0511(17) 0.0073(12) -0.0187(12) -0.0182(12)
C42 0.0315(13) 0.0228(12) 0.0368(14) -0.0006(10) 0.0005(10) -0.0154(11)
C43 0.0244(12) 0.0283(13) 0.0379(14) -0.0122(10) -0.0030(10) -0.0076(11)
C44 0.0329(14) 0.0210(12) 0.0392(14) -0.0088(10) -0.0053(11) -0.0111(11)
C45 0.0256(12) 0.0261(12) 0.0375(14) -0.0063(10) -0.0051(10) -0.0124(10)
C46 0.0321(14) 0.0250(13) 0.0588(18) -0.0058(12) -0.0218(13) -0.0090(12)

loop_
_atom_type_symbol
_atom_type_description
_atom_type_scat_dispersion_real
_atom_type_scat_dispersion_imag
_atom_type_scat_source
C C 0.0033 0.0016 'International Tables Vol C Tables 4.2.6.8 and 6.1.1.4'
H H 0.0000 0.0000 'International Tables Vol C Tables 4.2.6.8 and 6.1.1.4'
N N 0.0061 0.0033 'International Tables Vol C Tables 4.2.6.8 and 6.1.1.4'
O O 0.0106 0.0060 'International Tables Vol C Tables 4.2.6.8 and 6.1.1.4'
Si Si 0.0817 0.0704 'International Tables Vol C Tables 4.2.6.8 and 6.1.1.4'
Fe Fe 0.3463 0.8444 'International Tables Vol C Tables 4.2.6.8 and 6.1.1.4'
Lu Lu -0.4720 5.8584 'International Tables Vol C Tables 4.2.6.8 and 6.1.1.4'
Li Li -0.0003 0.0001 'International Tables Vol C Tables 4.2.6.8 and 6.1.1.4'

loop_
_geom_angle_atom_site_label_1
_geom_angle_atom_site_label_2
_geom_angle_atom_site_label_3
_geom_angle
N2 Lu1 N1 139.95(6)
N2 Lu1 C11 106.16(8)
N1 Lu1 C11 104.10(7)
N2 Lu1 C1 104.63(7)
N1 Lu1 C1 89.23(7)
C11 Lu1 C1 109.34(9)
N2 Lu1 C21 110.13(6)
N1 Lu1 C21 29.86(6)
C11 Lu1 C21 123.16(7)
C1 Lu1 C21 102.01(7)
N2 Lu1 C26 28.70(6)
N1 Lu1 C26 111.43(6)
C11 Lu1 C26 122.54(8)
C1 Lu1 C26 114.63(7)
C21 Lu1 C26 81.57(6)
N2 Lu1 Li1 138.92(9)
N1 Lu1 Li1 41.87(9)
C11 Lu1 Li1 111.45(10)
C1 Lu1 Li1 47.44(9)
C21 Lu1 Li1 61.16(9)
C26 Lu1 Li1 125.30(9)
N2 Lu1 Fe1 69.25(5)
N1 Lu1 Fe1 70.82(5)
C11 Lu1 Fe1 135.20(7)
C1 Lu1 Fe1 114.94(6)
C21 Lu1 Fe1 40.96(4)
C26 Lu1 Fe1 40.62(4)
Li1 Lu1 Fe1 94.08(8)
C24 Fe1 C29 99.64(9)
C24 Fe1 C28 111.96(9)
C29 Fe1 C28 40.62(10)
C24 Fe1 C23 40.90(9)
C29 Fe1 C23 117.15(9)
C28 Fe1 C23 100.42(9)
C24 Fe1 C25 40.65(9)
C29 Fe1 C25 116.76(9)
C28 Fe1 C25 148.61(9)
C23 Fe1 C25 68.51(9)
C24 Fe1 C27 149.13(9)
C29 Fe1 C27 68.26(10)
C28 Fe1 C27 40.62(9)
C23 Fe1 C27 117.87(9)
C25 Fe1 C27 170.00(9)
C24 Fe1 C30 122.04(9)
C29 Fe1 C30 40.48(9)
C28 Fe1 C30 67.87(10)
C23 Fe1 C30 155.88(9)
C25 Fe1 C30 110.00(9)
C27 Fe1 C30 67.63(9)
C24 Fe1 C22 68.05(9)
C29 Fe1 C22 156.20(9)
C28 Fe1 C22 123.27(10)
C23 Fe1 C22 40.47(8)
C25 Fe1 C22 67.79(9)
C27 Fe1 C22 111.44(9)
C30 Fe1 C22 163.09(9)
C24 Fe1 C26 161.97(9)
C29 Fe1 C26 67.90(9)
C28 Fe1 C26 67.64(9)
C23 Fe1 C26 156.18(9)
C25 Fe1 C26 132.16(9)
C27 Fe1 C26 39.92(8)
C30 Fe1 C26 40.17(8)
C22 Fe1 C26 128.22(8)
C24 Fe1 C21 67.37(8)
C29 Fe1 C21 155.41(9)
C28 Fe1 C21 162.80(10)
C23 Fe1 C21 67.38(8)
C25 Fe1 C21 40.01(8)
C27 Fe1 C21 133.20(8)
C30 Fe1 C21 127.97(9)
C22 Fe1 C21 39.68(8)
C26 Fe1 C21 118.68(8)
C24 Fe1 Lu1 123.15(6)
C29 Fe1 Lu1 121.16(7)
C28 Fe1 Lu1 124.85(7)
C23 Fe1 Lu1 121.66(6)
C25 Fe1 Lu1 83.92(6)
C27 Fe1 Lu1 86.10(6)
C30 Fe1 Lu1 81.13(7)
C22 Fe1 Lu1 81.97(6)
C26 Fe1 Lu1 59.54(6)
C21 Fe1 Lu1 59.16(6)
N1 Si1 C31 114.77(10)
N1 Si1 C32 103.52(9)
C31 Si1 C32 107.55(12)
N1 Si1 C33 113.94(10)
C31 Si1 C33 107.98(12)
C32 Si1 C33 108.69(11)
N1 Si1 Li1 42.19(10)
C31 Si1 Li1 146.29(12)
C32 Si1 Li1 67.58(11)
C33 Si1 Li1 104.94(11)
N2 Si2 C38 106.88(10)
N2 Si2 C37 111.18(10)
C38 Si2 C37 108.88(11)
N2 Si2 C39 112.53(10)
C38 Si2 C39 108.47(11)
C37 Si2 C39 108.80(11)
O1 Li1 N1 141.9(2)
O1 Li1 C1 116.5(2)
N1 Li1 C1 99.05(17)
O1 Li1 C10 100.77(18)
N1 Li1 C10 117.00(19)
C1 Li1 C10 32.52(9)
O1 Li1 Si1 121.02(17)
N1 Li1 Si1 35.15(8)
C1 Li1 Si1 120.45(17)
C10 Li1 Si1 119.12(16)
O1 Li1 Lu1 164.5(2)
N1 Li1 Lu1 48.32(9)
C1 Li1 Lu1 50.83(10)
C10 Li1 Lu1 72.55(11)
Si1 Li1 Lu1 73.89(10)
C21 N1 Si1 119.12(13)
C21 N1 Li1 119.24(18)
Si1 N1 Li1 102.66(14)
C21 N1 Lu1 96.66(12)
Si1 N1 Lu1 127.22(9)
Li1 N1 Lu1 89.81(12)
C26 N2 Si2 124.91(14)
C26 N2 Lu1 102.73(12)
Si2 N2 Lu1 130.00(9)
C43 O1 C46 108.72(18)
C43 O1 Li1 123.88(19)
C46 O1 Li1 126.6(2)
C10 C1 C2 114.6(2)
C10 C1 Li1 85.88(16)
C2 C1 Li1 106.43(18)
C10 C1 Lu1 122.73(16)
C2 C1 Lu1 122.60(16)
Li1 C1 Lu1 81.73(12)
C3 C2 C1 123.3(2)
C3 C2 H2A 118.3
C1 C2 H2A 118.3
C2 C3 C4 121.0(2)
C2 C3 H3A 119.5
C4 C3 H3A 119.5
C9 C4 C3 118.1(2)
C9 C4 C5 118.9(2)
C3 C4 C5 123.0(2)
C6 C5 C4 120.5(2)
C6 C5 H5A 119.8
C4 C5 H5A 119.8
C5 C6 C7 120.5(2)
C5 C6 H6A 119.8
C7 C6 H6A 119.8
C8 C7 C6 120.3(2)
C8 C7 H7A 119.9
C6 C7 H7A 119.9
C7 C8 C9 121.0(2)
C7 C8 H8A 119.5
C9 C8 H8A 119.5
C8 C9 C4 118.9(2)
C8 C9 C10 122.6(2)
C4 C9 C10 118.5(2)
C1 C10 C9 124.5(2)
C1 C10 Li1 61.60(14)
C9 C10 Li1 118.38(17)
C1 C10 H10A 117.8
C9 C10 H10A 117.8
Li1 C10 H10A 90.0
C20 C11 C12 114.8(2)
C20 C11 Lu1 109.69(17)
C12 C11 Lu1 134.32(19)
C13 C12 C11 123.2(2)
C13 C12 H12A 118.4
C11 C12 H12A 118.4
C12 C13 C14 120.4(2)
C12 C13 H13A 119.8
C14 C13 H13A 119.8
C19 C14 C13 118.4(2)
C19 C14 C15 119.0(2)
C13 C14 C15 122.6(2)
C16 C15 C14 121.0(3)
C16 C15 H15A 119.5
C14 C15 H15A 119.5
C15 C16 C17 120.0(3)
C15 C16 H16A 120.0
C17 C16 H16A 120.0
C18 C17 C16 120.9(3)
C18 C17 H17A 119.5
C16 C17 H17A 119.5
C17 C18 C19 120.5(3)
C17 C18 H18A 119.7
C19 C18 H18A 119.7
C14 C19 C20 118.4(2)
C14 C19 C18 118.5(2)
C20 C19 C18 123.0(2)
C11 C20 C19 124.7(2)
C11 C20 H20A 117.7
C19 C20 H20A 117.7
N1 C21 C22 125.91(18)
N1 C21 C25 127.54(19)
C22 C21 C25 106.46(18)
N1 C21 Fe1 133.35(14)
C22 C21 Fe1 67.34(11)
C25 C21 Fe1 66.61(11)
N1 C21 Lu1 53.48(9)
C22 C21 Lu1 110.77(13)
C25 C21 Lu1 113.56(14)
Fe1 C21 Lu1 79.88(6)
C23 C22 C21 108.91(19)
C23 C22 Fe1 68.53(12)
C21 C22 Fe1 72.97(12)
C23 C22 H22A 125.5
C21 C22 H22A 125.5
Fe1 C22 H22A 124.5
C22 C23 C24 107.75(19)
C22 C23 Fe1 71.00(12)
C24 C23 Fe1 69.42(12)
C22 C23 H23A 126.1
C24 C23 H23A 126.1
Fe1 C23 H23A 125.0
C25 C24 C23 108.25(19)
C25 C24 Fe1 70.46(12)
C23 C24 Fe1 69.68(12)
C25 C24 H24A 125.9
C23 C24 H24A 125.9
Fe1 C24 H24A 125.6
C24 C25 C21 108.4(2)
C24 C25 Fe1 68.90(12)
C21 C25 Fe1 73.37(11)
C24 C25 H25A 125.8
C21 C25 H25A 125.8
Fe1 C25 H25A 123.5
N2 C26 C27 127.6(2)
N2 C26 C30 126.3(2)
C27 C26 C30 106.06(19)
N2 C26 Fe1 128.23(14)
C27 C26 Fe1 67.48(12)
C30 C26 Fe1 67.47(12)
N2 C26 Lu1 48.57(10)
C27 C26 Lu1 117.39(14)
C30 C26 Lu1 108.28(14)
Fe1 C26 Lu1 79.85(6)
C28 C27 C26 108.7(2)
C28 C27 Fe1 68.75(12)
C26 C27 Fe1 72.60(12)
C28 C27 H27A 125.6
C26 C27 H27A 125.6
Fe1 C27 H27A 124.6
C29 C28 C27 108.3(2)
C29 C28 Fe1 69.61(13)
C27 C28 Fe1 70.64(12)
C29 C28 H28A 125.9
C27 C28 H28A 125.9
Fe1 C28 H28A 125.5
C28 C29 C30 107.9(2)
C28 C29 Fe1 69.77(13)
C30 C29 Fe1 70.89(13)
C28 C29 H29A 126.0
C30 C29 H29A 126.0
Fe1 C29 H29A 124.9
C29 C30 C26 108.9(2)
C29 C30 Fe1 68.63(13)
C26 C30 Fe1 72.35(13)
C29 C30 H30A 125.6
C26 C30 H30A 125.6
Fe1 C30 H30A 125.0
Si1 C31 H31A 109.5
Si1 C31 H31B 109.5
H31A C31 H31B 109.5
Si1 C31 H31C 109.5
H31A C31 H31C 109.5
H31B C31 H31C 109.5
Si1 C32 H32A 109.5
Si1 C32 H32B 109.5
H32A C32 H32B 109.5
Si1 C32 H32C 109.5
H32A C32 H32C 109.5
H32B C32 H32C 109.5
C34 C33 C35 108.0(2)
C34 C33 C36 108.6(3)
C35 C33 C36 107.2(2)
C34 C33 Si1 113.98(19)
C35 C33 Si1 107.84(18)
C36 C33 Si1 110.90(17)
C33 C34 H34A 109.5
C33 C34 H34B 109.5
H34A C34 H34B 109.5
C33 C34 H34C 109.5
H34A C34 H34C 109.5
H34B C34 H34C 109.5
C33 C35 H35A 109.5
C33 C35 H35B 109.5
H35A C35 H35B 109.5
C33 C35 H35C 109.5
H35A C35 H35C 109.5
H35B C35 H35C 109.5
C33 C36 H36A 109.5
C33 C36 H36B 109.5
H36A C36 H36B 109.5
C33 C36 H36C 109.5
H36A C36 H36C 109.5
H36B C36 H36C 109.5
Si2 C37 H37A 109.5
Si2 C37 H37B 109.5
H37A C37 H37B 109.5
Si2 C37 H37C 109.5
H37A C37 H37C 109.5
H37B C37 H37C 109.5
Si2 C38 H38A 109.5
Si2 C38 H38B 109.5
H38A C38 H38B 109.5
Si2 C38 H38C 109.5
H38A C38 H38C 109.5
H38B C38 H38C 109.5
C40 C39 C41 108.5(2)
C40 C39 C42 109.03(19)
C41 C39 C42 108.35(19)
C40 C39 Si2 110.10(16)
C41 C39 Si2 110.05(17)
C42 C39 Si2 110.81(17)
C39 C40 H40A 109.5
C39 C40 H40B 109.5
H40A C40 H40B 109.5
C39 C40 H40C 109.5
H40A C40 H40C 109.5
H40B C40 H40C 109.5
C39 C41 H41A 109.5
C39 C41 H41B 109.5
H41A C41 H41B 109.5
C39 C41 H41C 109.5
H41A C41 H41C 109.5
H41B C41 H41C 109.5
C39 C42 H42A 109.5
C39 C42 H42B 109.5
H42A C42 H42B 109.5
C39 C42 H42C 109.5
H42A C42 H42C 109.5
H42B C42 H42C 109.5
O1 C43 C44 104.52(19)
O1 C43 H43A 110.8
C44 C43 H43A 110.8
O1 C43 H43B 110.8
C44 C43 H43B 110.8
H43A C43 H43B 108.9
C43 C44 C45 101.6(2)
C43 C44 H44A 111.4
C45 C44 H44A 111.4
C43 C44 H44B 111.4
C45 C44 H44B 111.4
H44A C44 H44B 109.3
C46 C45 C44 103.9(2)
C46 C45 H45A 111.0
C44 C45 H45A 111.0
C46 C45 H45B 111.0
C44 C45 H45B 111.0
H45A C45 H45B 109.0
O1 C46 C45 106.6(2)
O1 C46 H46A 110.4
C45 C46 H46A 110.4
O1 C46 H46B 110.4
C45 C46 H46B 110.4
H46A C46 H46B 108.6

loop_
_geom_bond_atom_site_label_1
_geom_bond_atom_site_label_2
_geom_bond_distance
Lu1 N2 2.1703(18)
Lu1 N1 2.2752(18)
Lu1 C11 2.339(2)
Lu1 C1 2.387(2)
Lu1 C21 2.812(2)
Lu1 C26 2.823(2)
Lu1 Li1 3.047(4)
Lu1 Fe1 3.2244(7)
Fe1 C24 2.036(2)
Fe1 C29 2.037(2)
Fe1 C28 2.039(2)
Fe1 C23 2.039(2)
Fe1 C25 2.057(2)
Fe1 C27 2.064(2)
Fe1 C30 2.067(2)
Fe1 C22 2.072(2)
Fe1 C26 2.132(2)
Fe1 C21 2.147(2)
Si1 N1 1.7432(18)
Si1 C31 1.873(3)
Si1 C32 1.875(2)
Si1 C33 1.900(2)
Si1 Li1 2.954(4)
Si2 N2 1.7099(18)
Si2 C38 1.873(2)
Si2 C37 1.874(2)
Si2 C39 1.898(2)
Li1 O1 1.861(4)
Li1 N1 2.034(4)
Li1 C1 2.267(4)
Li1 C10 2.571(4)
N1 C21 1.410(3)
N2 C26 1.390(3)
O1 C43 1.446(3)
O1 C46 1.460(3)
C1 C10 1.386(3)
C1 C2 1.435(3)
C2 C3 1.367(3)
C2 H2A 0.9500
C3 C4 1.419(3)
C3 H3A 0.9500
C4 C9 1.417(3)
C4 C5 1.421(3)
C5 C6 1.371(4)
C5 H5A 0.9500
C6 C7 1.402(4)
C6 H6A 0.9500
C7 C8 1.365(3)
C7 H7A 0.9500
C8 C9 1.414(3)
C8 H8A 0.9500
C9 C10 1.425(3)
C10 H10A 0.9500
C11 C20 1.376(4)
C11 C12 1.428(3)
C12 C13 1.371(3)
C12 H12A 0.9500
C13 C14 1.417(4)
C13 H13A 0.9500
C14 C19 1.410(3)
C14 C15 1.419(4)
C15 C16 1.361(4)
C15 H15A 0.9500
C16 C17 1.396(4)
C16 H16A 0.9500
C17 C18 1.363(4)
C17 H17A 0.9500
C18 C19 1.424(4)
C18 H18A 0.9500
C19 C20 1.414(3)
C20 H20A 0.9500
C21 C22 1.434(3)
C21 C25 1.441(3)
C22 C23 1.422(3)
C22 H22A 0.9500
C23 C24 1.424(3)
C23 H23A 0.9500
C24 C25 1.422(3)
C24 H24A 0.9500
C25 H25A 0.9500
C26 C27 1.434(3)
C26 C30 1.444(3)
C27 C28 1.424(3)
C27 H27A 0.9500
C28 C29 1.415(4)
C28 H28A 0.9500
C29 C30 1.420(3)
C29 H29A 0.9500
C30 H30A 0.9500
C31 H31A 0.9800
C31 H31B 0.9800
C31 H31C 0.9800
C32 H32A 0.9800
C32 H32B 0.9800
C32 H32C 0.9800
C33 C34 1.516(4)
C33 C35 1.532(3)
C33 C36 1.542(4)
C34 H34A 0.9800
C34 H34B 0.9800
C34 H34C 0.9800
C35 H35A 0.9800
C35 H35B 0.9800
C35 H35C 0.9800
C36 H36A 0.9800
C36 H36B 0.9800
C36 H36C 0.9800
C37 H37A 0.9800
C37 H37B 0.9800
C37 H37C 0.9800
C38 H38A 0.9800
C38 H38B 0.9800
C38 H38C 0.9800
C39 C40 1.531(3)
C39 C41 1.536(3)
C39 C42 1.537(3)
C40 H40A 0.9800
C40 H40B 0.9800
C40 H40C 0.9800
C41 H41A 0.9800
C41 H41B 0.9800
C41 H41C 0.9800
C42 H42A 0.9800
C42 H42B 0.9800
C42 H42C 0.9800
C43 C44 1.510(3)
C43 H43A 0.9900
C43 H43B 0.9900
C44 C45 1.524(3)
C44 H44A 0.9900
C44 H44B 0.9900
C45 C46 1.488(4)
C45 H45A 0.9900
C45 H45B 0.9900
C46 H46A 0.9900
C46 H46B 0.9900
